data_4339502
loop_
_publ_author_name
'Tronic, Tristan A.'
'deKrafft, Kathryn E'
'Lim, Mi Jung'
'Ley, Amanda N.'
'Pike, Robert D.'

_publ_section_title
;
 Copper(I) cyanide networks: synthesis, luminescence behavior and thermal
 analysis. Part 1. Diimine ligands.
;
_journal_issue 21
_journal_name_full 'Inorganic chemistry'
_journal_page_first 8897
_journal_page_last 8912
_journal_paper_doi 10.1021/ic7007057
_journal_volume 46
_journal_year 2007
_chemical_formula_moiety 'C6 H4 Cu2 N4'
_chemical_formula_sum 'C6 H4 Cu2 N4'
_chemical_formula_weight 259.21
_chemical_name_common
;
 [(CuCN)~2~(Pdz)]
;
_chemical_name_systematic
; 
 catena-poly[!mu-pyridazinedi-!mu-cyano-)dicopper(I)]
;
_space_group_IT_number 19
_symmetry_cell_setting orthorhombic
_symmetry_space_group_name_Hall 'P 2ac 2ab'
_symmetry_space_group_name_H-M 'P 21 21 21'
_atom_sites_solution_hydrogens geom
_atom_sites_solution_primary direct
_atom_sites_solution_secondary difmap
_audit_creation_method SHELXL-97
_cell_angle_alpha 90.00
_cell_angle_beta 90.00
_cell_angle_gamma 90.00
_cell_formula_units_Z 8
_cell_length_a 7.1652(14)
_cell_length_b 7.6387(15)
_cell_length_c 29.683(6)
_cell_measurement_temperature 100(2)
_cell_volume 1624.6(6)
_computing_cell_refinement 'SAINTPLUS (Bruker AXS, 2004)'
_computing_data_collection 'APEX2 (Bruker AXS, 2004)'
_computing_data_reduction SAINTPLUS
_computing_molecular_graphics 'ORTEP3 (Farrugia, 1997)'
_computing_publication_material 'SHELXL97 (Sheldrick, 1997)'
_computing_structure_refinement 'XSHELL (Bruker, 2004)'
_computing_structure_solution 'SHELXS97 (Sheldrick, 1997)'
_diffrn_ambient_temperature 100(2)
_diffrn_measured_fraction_theta_full 0.992
_diffrn_measured_fraction_theta_max 0.992
_diffrn_measurement_device_type 'Bruker SMART Apex II CCD'
_diffrn_measurement_method '\w and \y'
_diffrn_radiation_monochromator graphite
_diffrn_radiation_source 'fine-focus sealed tube'
_diffrn_radiation_type CuK\a
_diffrn_radiation_wavelength 1.54178
_diffrn_reflns_av_R_equivalents 0.0391
_diffrn_reflns_av_sigmaI/netI 0.0204
_diffrn_reflns_limit_h_max 8
_diffrn_reflns_limit_h_min -8
_diffrn_reflns_limit_k_max 9
_diffrn_reflns_limit_k_min -9
_diffrn_reflns_limit_l_max 34
_diffrn_reflns_limit_l_min -35
_diffrn_reflns_number 18398
_diffrn_reflns_theta_full 67.00
_diffrn_reflns_theta_max 67.00
_diffrn_reflns_theta_min 2.98
_diffrn_standards_number 0
_exptl_absorpt_coefficient_mu 5.995
_exptl_absorpt_correction_T_max 0.5855
_exptl_absorpt_correction_T_min 0.5332
_exptl_absorpt_correction_type numerical
_exptl_absorpt_process_details 'SADABS (Sheldrick, 2004)'
_exptl_crystal_colour orange
_exptl_crystal_density_diffrn 2.120
_exptl_crystal_density_method 'not measured'
_exptl_crystal_description block
_exptl_crystal_F_000 1008
_exptl_crystal_size_max 0.12
_exptl_crystal_size_mid 0.12
_exptl_crystal_size_min 0.10
_refine_diff_density_max 0.489
_refine_diff_density_min -0.881
_refine_diff_density_rms 0.136
_refine_ls_abs_structure_details 'Flack H D (1983), Acta Cryst. A39, 876-881'
_refine_ls_abs_structure_Flack 0.56(7)
_refine_ls_extinction_method none
_refine_ls_goodness_of_fit_ref 1.253
_refine_ls_hydrogen_treatment constr
_refine_ls_matrix_type full
_refine_ls_number_parameters 221
_refine_ls_number_reflns 2867
_refine_ls_number_restraints 0
_refine_ls_restrained_S_all 1.253
_refine_ls_R_factor_all 0.0442
_refine_ls_R_factor_gt 0.0440
_refine_ls_shift/su_max 0.000
_refine_ls_shift/su_mean 0.000
_refine_ls_structure_factor_coef Fsqd
_refine_ls_weighting_details 'calc w=1/[\s^2^(Fo^2^)+(0.0001P)^2^+11.5303P] where P=(Fo^2^+2Fc^2^)/3'
_refine_ls_weighting_scheme calc
_refine_ls_wR_factor_gt 0.1009
_refine_ls_wR_factor_ref 0.1010
_reflns_number_gt 2851
_reflns_number_total 2867
_reflns_threshold_expression >2sigma(I)
_cod_data_source_file ic7007057-file003.cif
_cod_data_source_block 11c
_cod_original_sg_symbol_H-M P2(1)2(1)2(1)
_cod_database_code 4339502

loop_
_symmetry_equiv_pos_as_xyz
'x, y, z'
'-x+1/2, -y, z+1/2'
'-x, y+1/2, -z+1/2'
'x+1/2, -y+1/2, -z'

loop_
_atom_site_label
_atom_site_type_symbol
_atom_site_fract_x
_atom_site_fract_y
_atom_site_fract_z
_atom_site_U_iso_or_equiv
_atom_site_adp_type
_atom_site_occupancy
_atom_site_symmetry_multiplicity
_atom_site_calc_flag
_atom_site_refinement_flags
_atom_site_disorder_assembly
_atom_site_disorder_group
Cu1 Cu 0.30441(16) 1.34570(14) 0.07211(3) 0.0266(3) Uani 1 1 d . . .
Cu2 Cu 0.49584(15) 0.72207(14) 0.06870(3) 0.0263(3) Uani 1 1 d . . .
Cu3 Cu 0.71724(15) 0.27896(14) 0.17778(3) 0.0262(3) Uani 1 1 d . . .
Cu4 Cu 0.90849(16) -0.34597(15) 0.18264(3) 0.0262(3) Uani 1 1 d . . .
N1A N 0.3831(10) 1.1074(8) 0.0678(2) 0.0231(17) Uani 0.65(7) 1 d P A 1
C1A C 0.4304(9) 0.9594(9) 0.0670(2) 0.0221(19) Uani 0.65(7) 1 d P A 1
N2A N 0.6328(8) 0.4476(9) 0.1361(2) 0.0225(19) Uani 0.45(8) 1 d P A 1
C2A C 0.5850(10) 0.5502(9) 0.1088(2) 0.027(2) Uani 0.45(8) 1 d P A 1
N3A N 0.8304(9) -0.1055(9) 0.1840(2) 0.0242(18) Uani 0.58(8) 1 d P A 1
C3A C 0.7852(10) 0.0407(9) 0.1824(2) 0.0255(19) Uani 0.58(8) 1 d P A 1
N4A N 0.1497(9) 1.4623(8) 0.1139(2) 0.0199(18) Uani 0.45(8) 1 d P . 1
C4A C 1.0681(9) -0.4708(8) 0.1428(2) 0.0232(19) Uani 0.45(8) 1 d P . 1
N1B N 0.4304(9) 0.9594(9) 0.0670(2) 0.0221(19) Uani 0.35(7) 1 d P A 2
C1B C 0.3831(10) 1.1074(8) 0.0678(2) 0.0231(17) Uani 0.35(7) 1 d P A 2
N2B N 0.5850(10) 0.5502(9) 0.1088(2) 0.027(2) Uani 0.55(8) 1 d P A 2
C2B C 0.6328(8) 0.4476(9) 0.1361(2) 0.0225(19) Uani 0.55(8) 1 d P A 2
N3B N 0.7852(10) 0.0407(9) 0.1824(2) 0.0255(19) Uani 0.42(8) 1 d P A 2
C3B C 0.8304(9) -0.1055(9) 0.1840(2) 0.0242(18) Uani 0.42(8) 1 d P A 2
N4B N 1.0681(9) -0.4708(8) 0.1428(2) 0.0232(19) Uani 0.55(8) 1 d P . 2
C4B C 0.1497(9) 1.4623(8) 0.1139(2) 0.0199(18) Uani 0.55(8) 1 d P . 2
N5 N 0.3728(9) 1.4427(7) 0.00972(18) 0.0187(12) Uani 1 1 d . . .
N6 N 0.4365(8) 0.6082(7) 0.00699(18) 0.0185(12) Uani 1 1 d . . .
N7 N 0.7373(8) 0.3904(7) 0.24135(18) 0.0202(13) Uani 1 1 d . . .
N8 N 0.7998(9) -0.4419(7) 0.24151(18) 0.0186(12) Uani 1 1 d . . .
C5 C 0.3487(10) 1.3517(10) -0.0283(2) 0.0221(15) Uani 1 1 d . . .
H5 H 0.3029 1.2353 -0.0261 0.027 Uiso 1 1 calc R A .
C6 C 0.3870(10) 0.4186(10) -0.0706(2) 0.0231(15) Uani 1 1 d . . .
H6 H 0.3703 0.3504 -0.0971 0.028 Uiso 1 1 calc R . .
C7 C 0.4505(11) 0.5888(10) -0.0726(2) 0.0279(17) Uani 1 1 d . A .
H7 H 0.4803 0.6424 -0.1006 0.033 Uiso 1 1 calc R . .
C8 C 0.4694(11) 0.6788(11) -0.0324(2) 0.0319(18) Uani 1 1 d . . .
H8 H 0.5081 0.7977 -0.0334 0.038 Uiso 1 1 calc R A .
C9 C 0.6726(10) -0.6790(8) 0.2789(2) 0.0194(15) Uani 1 1 d . . .
H9 H 0.6338 -0.7979 0.2785 0.023 Uiso 1 1 calc R . .
C10 C 0.6581(10) -0.5860(10) 0.3195(2) 0.0300(17) Uani 1 1 d . . .
H10 H 0.6056 -0.6377 0.3457 0.036 Uiso 1 1 calc R . .
C11 C 0.7216(10) -0.4212(10) 0.3197(2) 0.0237(15) Uani 1 1 d . A .
H11 H 0.7194 -0.3534 0.3466 0.028 Uiso 1 1 calc R . .
C12 C 0.7918(10) -0.3507(10) 0.2793(2) 0.0218(14) Uani 1 1 d . . .
H12 H 0.8350 -0.2331 0.2792 0.026 Uiso 1 1 calc R A .

loop_
_atom_site_aniso_label
_atom_site_aniso_U_11
_atom_site_aniso_U_22
_atom_site_aniso_U_33
_atom_site_aniso_U_23
_atom_site_aniso_U_13
_atom_site_aniso_U_12
Cu1 0.0351(6) 0.0264(5) 0.0184(5) 0.0062(4) 0.0054(5) 0.0005(5)
Cu2 0.0298(6) 0.0244(5) 0.0246(5) -0.0099(5) 0.0008(5) 0.0015(5)
Cu3 0.0290(6) 0.0257(5) 0.0238(5) -0.0107(5) 0.0012(5) 0.0030(5)
Cu4 0.0326(6) 0.0283(5) 0.0178(5) 0.0052(4) 0.0018(4) 0.0022(5)
N1A 0.037(4) 0.016(4) 0.016(3) 0.003(2) 0.006(3) 0.003(3)
C1A 0.015(3) 0.036(5) 0.016(3) 0.006(3) 0.002(3) -0.001(3)
N2A 0.008(3) 0.029(4) 0.031(4) -0.006(3) 0.000(3) 0.000(3)
C2A 0.026(4) 0.024(4) 0.030(4) -0.009(3) -0.009(3) 0.009(3)
N3A 0.026(4) 0.030(4) 0.017(3) 0.004(3) 0.005(3) -0.002(3)
C3A 0.031(4) 0.028(4) 0.017(3) -0.002(3) 0.003(3) -0.007(3)
N4A 0.018(3) 0.019(3) 0.023(4) 0.006(3) 0.002(3) 0.004(3)
C4A 0.020(3) 0.021(3) 0.029(4) 0.012(3) 0.001(3) 0.001(3)
N1B 0.015(3) 0.036(5) 0.016(3) 0.006(3) 0.002(3) -0.001(3)
C1B 0.037(4) 0.016(4) 0.016(3) 0.003(2) 0.006(3) 0.003(3)
N2B 0.026(4) 0.024(4) 0.030(4) -0.009(3) -0.009(3) 0.009(3)
C2B 0.008(3) 0.029(4) 0.031(4) -0.006(3) 0.000(3) 0.000(3)
N3B 0.031(4) 0.028(4) 0.017(3) -0.002(3) 0.003(3) -0.007(3)
C3B 0.026(4) 0.030(4) 0.017(3) 0.004(3) 0.005(3) -0.002(3)
N4B 0.020(3) 0.021(3) 0.029(4) 0.012(3) 0.001(3) 0.001(3)
C4B 0.018(3) 0.019(3) 0.023(4) 0.006(3) 0.002(3) 0.004(3)
N5 0.031(3) 0.007(3) 0.019(3) 0.000(2) 0.001(2) 0.003(2)
N6 0.023(3) 0.011(3) 0.021(3) 0.000(2) -0.001(2) 0.001(2)
N7 0.034(3) 0.009(3) 0.018(3) 0.000(2) -0.006(2) 0.007(2)
N8 0.027(3) 0.014(3) 0.015(3) 0.000(2) -0.001(2) 0.000(3)
C5 0.029(4) 0.018(3) 0.020(3) -0.004(3) -0.004(3) -0.010(3)
C6 0.019(3) 0.037(4) 0.013(3) -0.003(3) 0.000(3) 0.000(3)
C7 0.033(4) 0.034(4) 0.017(3) 0.012(3) 0.002(3) 0.002(3)
C8 0.030(4) 0.035(5) 0.031(4) 0.013(3) -0.002(3) -0.005(4)
C9 0.031(4) 0.007(3) 0.021(3) 0.006(2) 0.004(3) -0.001(3)
C10 0.032(4) 0.041(4) 0.017(3) 0.006(3) 0.005(3) -0.008(4)
C11 0.022(3) 0.032(4) 0.017(3) -0.006(3) 0.005(3) -0.006(3)
C12 0.027(4) 0.018(3) 0.020(3) -0.001(3) 0.000(3) 0.002(3)

loop_
_atom_type_symbol
_atom_type_description
_atom_type_scat_dispersion_real
_atom_type_scat_dispersion_imag
_atom_type_scat_source
C C 0.0181 0.0091 'International Tables Vol C Tables 4.2.6.8 and 6.1.1.4'
H H 0.0000 0.0000 'International Tables Vol C Tables 4.2.6.8 and 6.1.1.4'
N N 0.0311 0.0180 'International Tables Vol C Tables 4.2.6.8 and 6.1.1.4'
Cu Cu -1.9646 0.5888 'International Tables Vol C Tables 4.2.6.8 and 6.1.1.4'

loop_
_geom_angle_atom_site_label_1
_geom_angle_atom_site_label_2
_geom_angle_atom_site_label_3
_geom_angle
_geom_angle_site_symmetry_1
_geom_angle_site_symmetry_3
N4A Cu1 N1A 131.8(3) . .
N4A Cu1 N5 124.2(2) . .
N1A Cu1 N5 102.3(2) . .
C1A Cu2 C2A 141.0(3) . .
C1A Cu2 N6 109.3(3) . .
C2A Cu2 N6 109.6(2) . .
N2A Cu3 C3A 142.1(3) . .
N2A Cu3 N7 109.8(3) . .
C3A Cu3 N7 108.1(3) . .
C4A Cu4 N3A 131.9(3) . .
C4A Cu4 N8 125.4(2) . .
N3A Cu4 N8 102.3(2) . .
C1A N1A Cu1 177.4(6) . .
N1A C1A Cu2 176.4(6) . .
C2A N2A Cu3 177.2(6) . .
N2A C2A Cu2 175.3(6) . .
C3A N3A Cu4 176.4(6) . .
N3A C3A Cu3 177.8(6) . .
C4A N4A Cu1 173.1(6) 1_475 .
N4A C4A Cu4 170.6(6) 1_635 .
C5 N5 N6 118.8(6) . 1_565
C5 N5 Cu1 122.9(5) . .
N6 N5 Cu1 118.3(4) 1_565 .
C8 N6 N5 120.1(6) . 1_545
C8 N6 Cu2 125.4(5) . .
N5 N6 Cu2 114.2(4) 1_545 .
C9 N7 N8 119.5(5) 1_565 1_565
C9 N7 Cu3 125.4(5) 1_565 .
N8 N7 Cu3 114.4(4) 1_565 .
C12 N8 N7 119.1(6) . 1_545
C12 N8 Cu4 123.5(5) . .
N7 N8 Cu4 117.4(4) 1_545 .
N5 C5 C6 123.3(6) . 1_565
N5 C5 H5 118.4 . .
C6 C5 H5 118.4 1_565 .
C7 C6 C5 116.9(6) . 1_545
C7 C6 H6 121.6 . .
C5 C6 H6 121.6 1_545 .
C8 C7 C6 117.6(6) . .
C8 C7 H7 121.2 . .
C6 C7 H7 121.2 . .
N6 C8 C7 123.2(7) . .
N6 C8 H8 118.4 . .
C7 C8 H8 118.4 . .
N7 C9 C10 123.3(6) 1_545 .
N7 C9 H9 118.4 1_545 .
C10 C9 H9 118.4 . .
C11 C10 C9 117.1(6) . .
C11 C10 H10 121.4 . .
C9 C10 H10 121.4 . .
C10 C11 C12 118.5(6) . .
C10 C11 H11 120.8 . .
C12 C11 H11 120.8 . .
N8 C12 C11 122.5(7) . .
N8 C12 H12 118.7 . .
C11 C12 H12 118.7 . .

loop_
_geom_bond_atom_site_label_1
_geom_bond_atom_site_label_2
_geom_bond_distance
_geom_bond_site_symmetry_2
Cu1 N4A 1.887(7) .
Cu1 N1A 1.910(6) .
Cu1 N5 2.054(6) .
Cu2 C1A 1.873(7) .
Cu2 C2A 1.883(7) .
Cu2 N6 2.072(6) .
Cu3 N2A 1.885(7) .
Cu3 C3A 1.889(7) .
Cu3 N7 2.075(5) .
Cu4 C4A 1.902(7) .
Cu4 N3A 1.921(7) .
Cu4 N8 2.049(6) .
N1A C1A 1.181(9) .
N2A C2A 1.179(9) .
N3A C3A 1.164(9) .
N4A C4A 1.157(9) 1_475
C4A N4A 1.157(9) 1_635
N5 C5 1.336(8) .
N5 N6 1.346(8) 1_565
N6 C8 1.308(9) .
N6 N5 1.346(8) 1_545
N7 C9 1.319(8) 1_565
N7 N8 1.357(8) 1_565
N8 C12 1.323(8) .
N8 N7 1.357(8) 1_545
C5 C6 1.384(10) 1_565
C5 H5 0.9500 .
C6 C7 1.379(11) .
C6 C5 1.384(10) 1_545
C6 H6 0.9500 .
C7 C8 1.384(11) .
C7 H7 0.9500 .
C8 H8 0.9500 .
C9 N7 1.319(8) 1_545
C9 C10 1.402(10) .
C9 H9 0.9500 .
C10 C11 1.338(11) .
C10 H10 0.9500 .
C11 C12 1.407(10) .
C11 H11 0.9500 .
C12 H12 0.9500 .

loop_
_geom_torsion_atom_site_label_1
_geom_torsion_atom_site_label_2
_geom_torsion_atom_site_label_3
_geom_torsion_atom_site_label_4
_geom_torsion
_geom_torsion_site_symmetry_1
_geom_torsion_site_symmetry_4
N4A Cu1 N5 C5 -127.1(6) . .
N1A Cu1 N5 C5 39.9(6) . .
N4A Cu1 N5 N6 49.7(6) . 1_565
N1A Cu1 N5 N6 -143.2(5) . 1_565
C1A Cu2 N6 C8 42.2(7) . .
C2A Cu2 N6 C8 -140.9(6) . .
C1A Cu2 N6 N5 -143.2(5) . 1_545
C2A Cu2 N6 N5 33.7(5) . 1_545
N2A Cu3 N7 C9 132.7(6) . 1_565
C3A Cu3 N7 C9 -45.9(6) . 1_565
N2A Cu3 N7 N8 -37.9(5) . 1_565
C3A Cu3 N7 N8 143.5(5) . 1_565
C4A Cu4 N8 C12 137.2(6) . .
N3A Cu4 N8 C12 -36.8(6) . .
C4A Cu4 N8 N7 -41.3(6) . 1_545
N3A Cu4 N8 N7 144.8(5) . 1_545
N6 N5 C5 C6 0.4(11) 1_565 1_565
Cu1 N5 C5 C6 177.2(5) . 1_565
C5 C6 C7 C8 -0.5(10) 1_545 .
N5 N6 C8 C7 -3.2(11) 1_545 .
Cu2 N6 C8 C7 171.1(6) . .
C6 C7 C8 N6 2.6(12) . .
N7 C9 C10 C11 -3.0(11) 1_545 .
C9 C10 C11 C12 2.2(11) . .
N7 N8 C12 C11 0.4(11) 1_545 .
Cu4 N8 C12 C11 -178.0(5) . .
C10 C11 C12 N8 -1.1(11) . .
